data_4021723
loop_
_publ_author_name
'Daniele Casarini'
'Carmine Coluccini'
'Lodovico Lunazzi'
'Andrea Mazzanti'

_publ_contact_author
;
Dr. Andrea Mazzanti
Universita di Bologna
Dipartimento di Chimica Organica A.Mangini
Viale Risorgimento 4
40136 Bologna
Italy
;
_publ_contact_author_email mazzand@ms.fci.unibo.it
_publ_contact_author_fax '[039]051 209 3654'
_publ_contact_author_phone '[039]051 209 3633'
_publ_section_title
;
 Structure, Conformation, and Stereodynamics of the Atropisomers
 of Highly Hindered Benzyl Ethers
;
_journal_name_full 'Journal of Organic Chemistry'
_journal_page_first 4490
_journal_page_last 4496
_journal_paper_doi 10.1021/jo0603173
_journal_volume 71
_journal_year 2006
_chemical_formula_sum 'C19 H32 O'
_chemical_formula_weight 276.45
_chemical_melting_point 87
_chemical_name_systematic
; 
 1-(1-tert-Butyl-1-methoxy-2,2-dimethyl-propyl)-2-isopropyl-benzene 4 
;
_space_group_IT_number 62
_symmetry_cell_setting orthorhombic
_symmetry_space_group_name_Hall '-P 2ac 2n'
_symmetry_space_group_name_H-M 'P n m a'
_atom_sites_solution_hydrogens geom
_atom_sites_solution_primary direct
_atom_sites_solution_secondary difmap
_audit_creation_date 29/11/2005
_audit_creation_method SHELXL-97
_cell_angle_alpha 90.00
_cell_angle_beta 90.00
_cell_angle_gamma 90.00
_cell_formula_units_Z 4
_cell_length_a 14.6581(11)
_cell_length_b 12.0535(9)
_cell_length_c 9.6751(7)
_cell_measurement_temperature 298(2)
_cell_volume 1709.4(2)
_computing_structure_refinement 'SHELXL-97 (Sheldrick, 1997)'
_computing_structure_solution 'SHELXS-97 (Sheldrick, 1990)'
_diffrn_ambient_temperature 273(2)
_diffrn_measured_fraction_theta_full 0.977
_diffrn_measured_fraction_theta_max 0.977
_diffrn_measurement_device_type 'Bruker APEX'
_diffrn_radiation_monochromator graphite
_diffrn_radiation_source 'fine-focus sealed tube'
_diffrn_radiation_type MoK\a
_diffrn_radiation_wavelength 0.71073
_diffrn_reflns_av_R_equivalents 0.0241
_diffrn_reflns_av_sigmaI/netI 0.0152
_diffrn_reflns_limit_h_max 19
_diffrn_reflns_limit_h_min -19
_diffrn_reflns_limit_k_max 15
_diffrn_reflns_limit_k_min -15
_diffrn_reflns_limit_l_max 12
_diffrn_reflns_limit_l_min -12
_diffrn_reflns_number 18810
_diffrn_reflns_theta_full 28.54
_diffrn_reflns_theta_max 28.54
_diffrn_reflns_theta_min 2.52
_exptl_absorpt_coefficient_mu 0.063
_exptl_absorpt_correction_T_max 0.975
_exptl_absorpt_correction_T_min 0.971
_exptl_absorpt_correction_type empirical
_exptl_crystal_colour colourless
_exptl_crystal_density_diffrn 1.074
_exptl_crystal_density_method 'not measured'
_exptl_crystal_description brick
_exptl_crystal_F_000 616
_exptl_crystal_size_max 0.6
_exptl_crystal_size_mid 0.4
_exptl_crystal_size_min 0.4
_refine_diff_density_max 0.187
_refine_diff_density_min -0.153
_refine_diff_density_rms 0.025
_refine_ls_extinction_coef 0.016(4)
_refine_ls_extinction_expression Fc^*^=kFc[1+0.001xFc^2^\l^3^/sin(2\q)]^-1/4^
_refine_ls_extinction_method SHELXL
_refine_ls_goodness_of_fit_ref 1.023
_refine_ls_hydrogen_treatment mixed
_refine_ls_matrix_type full
_refine_ls_number_parameters 258
_refine_ls_number_reflns 2227
_refine_ls_number_restraints 368
_refine_ls_restrained_S_all 1.146
_refine_ls_R_factor_all 0.0541
_refine_ls_R_factor_gt 0.0412
_refine_ls_shift/su_max 0.004
_refine_ls_shift/su_mean 0.001
_refine_ls_structure_factor_coef Fsqd
_refine_ls_weighting_details 'calc w=1/[\s^2^(Fo^2^)+(0.1077P)^2^+0.0450P] where P=(Fo^2^+2Fc^2^)/3'
_refine_ls_weighting_scheme calc
_refine_ls_wR_factor_gt 0.1414
_refine_ls_wR_factor_ref 0.1520
_reflns_number_gt 1674
_reflns_number_total 2227
_reflns_threshold_expression >2sigma(I)
_cod_data_source_file jo0603173si20060215_111043.cif
_cod_database_code 4021723

loop_
_symmetry_equiv_pos_as_xyz
'x, y, z'
'-x+1/2, -y, z+1/2'
'-x, y+1/2, -z'
'x+1/2, -y+1/2, -z+1/2'
'-x, -y, -z'
'x-1/2, y, -z-1/2'
'x, -y-1/2, z'
'-x-1/2, y-1/2, z-1/2'

loop_
_atom_site_label
_atom_site_type_symbol
_atom_site_fract_x
_atom_site_fract_y
_atom_site_fract_z
_atom_site_U_iso_or_equiv
_atom_site_adp_type
_atom_site_occupancy
_atom_site_symmetry_multiplicity
_atom_site_calc_flag
_atom_site_refinement_flags
_atom_site_disorder_assembly
_atom_site_disorder_group
C9 C 0.33525(9) 0.2500 0.80454(15) 0.0467(4) Uani 1 2 d SDU . .
O5 O 0.4318(6) 0.2824(12) 0.7954(16) 0.0427(16) Uani 0.352(11) 1 d PD A -1
C50 C 0.4559(6) 0.3899(8) 0.7447(7) 0.0510(17) Uani 0.352(11) 1 d PDU A -1
H50A H 0.4121 0.4131 0.6769 0.076 Uiso 0.352(11) 1 calc PR A -1
H50B H 0.5154 0.3868 0.7033 0.076 Uiso 0.352(11) 1 calc PR A -1
H50C H 0.4565 0.4418 0.8199 0.076 Uiso 0.352(11) 1 calc PR A -1
C51 C 0.2855(5) 0.3405(6) 0.9147(7) 0.0536(15) Uani 0.352(11) 1 d PDU A -1
C52 C 0.2468(14) 0.4428(14) 0.8384(19) 0.076(4) Uani 0.352(11) 1 d PDU A -1
H52A H 0.1895 0.4238 0.7964 0.114 Uiso 0.352(11) 1 calc PR A -1
H52B H 0.2890 0.4660 0.7683 0.114 Uiso 0.352(11) 1 calc PR A -1
H52C H 0.2377 0.5021 0.9031 0.114 Uiso 0.352(11) 1 calc PR A -1
C53 C 0.2057(5) 0.2957(10) 1.0035(12) 0.069(2) Uani 0.352(11) 1 d PDU A -1
H53A H 0.1838 0.3535 1.0632 0.104 Uiso 0.352(11) 1 calc PR A -1
H53B H 0.2266 0.2344 1.0582 0.104 Uiso 0.352(11) 1 calc PR A -1
H53C H 0.1571 0.2716 0.9440 0.104 Uiso 0.352(11) 1 calc PR A -1
C54 C 0.3547(11) 0.3742(16) 1.0270(15) 0.098(4) Uani 0.352(11) 1 d PDU A -1
H54A H 0.4112 0.3951 0.9843 0.147 Uiso 0.352(11) 1 calc PR A -1
H54B H 0.3649 0.3126 1.0881 0.147 Uiso 0.352(11) 1 calc PR A -1
H54C H 0.3310 0.4358 1.0787 0.147 Uiso 0.352(11) 1 calc PR A -1
C55 C 0.3378(7) 0.1320(5) 0.8598(9) 0.0508(17) Uani 0.352(11) 1 d PDU A -1
C56 C 0.3975(8) 0.0663(8) 0.7591(11) 0.062(2) Uani 0.352(11) 1 d PDU A -1
H56A H 0.3697 0.0665 0.6692 0.093 Uiso 0.352(11) 1 calc PR A -1
H56B H 0.4033 -0.0087 0.7912 0.093 Uiso 0.352(11) 1 calc PR A -1
H56C H 0.4567 0.0999 0.7537 0.093 Uiso 0.352(11) 1 calc PR A -1
C57 C 0.3826(13) 0.1201(17) 1.0037(13) 0.065(4) Uani 0.352(11) 1 d PDU A -1
H57A H 0.4422 0.1531 1.0021 0.097 Uiso 0.352(11) 1 calc PR A -1
H57B H 0.3878 0.0429 1.0268 0.097 Uiso 0.352(11) 1 calc PR A -1
H57C H 0.3456 0.1569 1.0716 0.097 Uiso 0.352(11) 1 calc PR A -1
C58 C 0.2451(11) 0.0716(14) 0.8643(17) 0.066(3) Uani 0.352(11) 1 d PDU A -1
H58A H 0.2025 0.1146 0.9173 0.098 Uiso 0.352(11) 1 calc PR A -1
H58B H 0.2528 0.0001 0.9066 0.098 Uiso 0.352(11) 1 calc PR A -1
H58C H 0.2224 0.0624 0.7720 0.098 Uiso 0.352(11) 1 calc PR A -1
O6 O 0.4264(15) 0.201(3) 0.789(4) 0.054(6) Uani 0.148(11) 1 d PD A -2
C60 C 0.458(2) 0.099(3) 0.729(3) 0.109(9) Uani 0.148(11) 1 d PDU A -2
H60A H 0.4187 0.0783 0.6547 0.164 Uiso 0.148(11) 1 calc PR A -2
H60B H 0.4587 0.0421 0.7981 0.164 Uiso 0.148(11) 1 calc PR A -2
H60C H 0.5191 0.1098 0.6943 0.164 Uiso 0.148(11) 1 calc PR A -2
C61 C 0.3510(15) 0.3743(8) 0.846(2) 0.049(3) Uani 0.148(11) 1 d PDU A -2
C62 C 0.4210(17) 0.438(3) 0.761(3) 0.065(5) Uani 0.148(11) 1 d PDU A -2
H62A H 0.4088 0.4276 0.6641 0.097 Uiso 0.148(11) 1 calc PR A -2
H62B H 0.4811 0.4117 0.7819 0.097 Uiso 0.148(11) 1 calc PR A -2
H62C H 0.4170 0.5158 0.7825 0.097 Uiso 0.148(11) 1 calc PR A -2
C63 C 0.383(3) 0.392(4) 0.998(3) 0.081(7) Uani 0.148(11) 1 d PDU A -2
H63A H 0.3861 0.4700 1.0168 0.121 Uiso 0.148(11) 1 calc PR A -2
H63B H 0.4414 0.3588 1.0105 0.121 Uiso 0.148(11) 1 calc PR A -2
H63C H 0.3394 0.3580 1.0593 0.121 Uiso 0.148(11) 1 calc PR A -2
C64 C 0.2618(15) 0.445(2) 0.839(4) 0.051(5) Uani 0.148(11) 1 d PDU A -2
H64A H 0.2752 0.5204 0.8635 0.077 Uiso 0.148(11) 1 calc PR A -2
H64B H 0.2174 0.4153 0.9014 0.077 Uiso 0.148(11) 1 calc PR A -2
H64C H 0.2379 0.4431 0.7461 0.077 Uiso 0.148(11) 1 calc PR A -2
C65 C 0.2999(14) 0.1510(15) 0.904(2) 0.062(3) Uani 0.148(11) 1 d PDU A -2
C66 C 0.279(2) 0.039(2) 0.831(4) 0.079(6) Uani 0.148(11) 1 d PDU A -2
H66A H 0.3346 0.0060 0.7985 0.118 Uiso 0.148(11) 1 calc PR A -2
H66B H 0.2388 0.0514 0.7539 0.118 Uiso 0.148(11) 1 calc PR A -2
H66C H 0.2499 -0.0109 0.8951 0.118 Uiso 0.148(11) 1 calc PR A -2
C67 C 0.2092(15) 0.180(2) 0.979(3) 0.079(5) Uani 0.148(11) 1 d PDU A -2
H67A H 0.1895 0.1169 1.0324 0.119 Uiso 0.148(11) 1 calc PR A -2
H67B H 0.1634 0.1981 0.9122 0.119 Uiso 0.148(11) 1 calc PR A -2
H67C H 0.2188 0.2419 1.0396 0.119 Uiso 0.148(11) 1 calc PR A -2
C68 C 0.3631(16) 0.121(3) 1.027(2) 0.048(5) Uani 0.148(11) 1 d PDU A -2
H68A H 0.3289 0.1245 1.1120 0.073 Uiso 0.148(11) 1 calc PR A -2
H68B H 0.4131 0.1719 1.0313 0.073 Uiso 0.148(11) 1 calc PR A -2
H68C H 0.3861 0.0467 1.0153 0.073 Uiso 0.148(11) 1 calc PR A -2
C1 C 0.28847(9) 0.2500 0.65904(15) 0.0454(4) Uani 1 2 d SU A .
C2 C 0.33038(9) 0.2500 0.52687(14) 0.0421(3) Uani 1 2 d SU . .
C3 C 0.27354(10) 0.2500 0.40992(16) 0.0529(4) Uani 1 2 d SU A .
H3 H 0.3009 0.2500 0.3232 0.063 Uiso 1 2 calc SR . .
C4 C 0.17997(11) 0.2500 0.41622(19) 0.0628(5) Uani 1 2 d SU . .
H4 H 0.1451 0.2500 0.3359 0.075 Uiso 1 2 calc SR A .
C5 C 0.13916(11) 0.2500 0.5431(2) 0.0682(5) Uani 1 2 d SU A .
H5 H 0.0759 0.2500 0.5506 0.082 Uiso 1 2 calc SR . .
C6 C 0.19266(10) 0.2500 0.65930(18) 0.0624(5) Uani 1 2 d SU . .
H6 H 0.1634 0.2500 0.7446 0.075 Uiso 1 2 calc SR A .
C7 C 0.43183(10) 0.2500 0.49086(16) 0.0542(4) Uani 1 2 d SU . .
H7 H 0.4689(13) 0.2500 0.577(2) 0.064(5) Uiso 1 2 d S . .
C8 C 0.45871(9) 0.14625(14) 0.40790(14) 0.0807(5) Uani 1 1 d U . .
H8A H 0.4403 0.0810 0.4575 0.121 Uiso 1 1 calc R A .
H8B H 0.5236 0.1452 0.3949 0.121 Uiso 1 1 calc R . .
H8C H 0.4290 0.1478 0.3195 0.121 Uiso 1 1 calc R . .

loop_
_atom_site_aniso_label
_atom_site_aniso_U_11
_atom_site_aniso_U_22
_atom_site_aniso_U_33
_atom_site_aniso_U_23
_atom_site_aniso_U_13
_atom_site_aniso_U_12
C9 0.0341(7) 0.0587(8) 0.0472(7) 0.000 0.0033(5) 0.000
O5 0.0318(19) 0.048(4) 0.049(2) 0.0054(17) -0.0007(16) -0.005(2)
C50 0.049(3) 0.058(4) 0.046(2) 0.005(2) -0.005(2) -0.021(3)
C51 0.048(3) 0.059(3) 0.053(2) -0.013(2) 0.0118(19) 0.006(2)
C52 0.073(8) 0.061(6) 0.094(8) -0.009(5) 0.030(6) 0.024(6)
C53 0.053(2) 0.094(5) 0.060(4) -0.002(3) 0.026(2) 0.005(2)
C54 0.089(7) 0.104(7) 0.100(9) -0.008(5) 0.006(6) -0.018(6)
C55 0.046(3) 0.054(2) 0.052(3) 0.000(2) 0.012(2) 0.009(2)
C56 0.056(4) 0.048(2) 0.082(4) 0.016(2) 0.015(3) 0.019(3)
C57 0.068(6) 0.082(6) 0.045(6) 0.029(5) -0.001(5) 0.005(5)
C58 0.061(6) 0.075(6) 0.061(4) 0.001(3) 0.008(3) -0.005(4)
O6 0.049(7) 0.061(12) 0.051(7) 0.003(7) -0.007(4) -0.002(5)
C60 0.123(15) 0.061(11) 0.145(16) 0.009(10) 0.051(12) 0.039(10)
C61 0.041(6) 0.051(5) 0.056(5) -0.015(5) 0.008(4) 0.009(4)
C62 0.055(11) 0.070(9) 0.069(8) 0.019(8) -0.006(7) -0.030(7)
C63 0.068(13) 0.088(11) 0.085(13) 0.010(9) 0.010(11) 0.000(10)
C64 0.029(7) 0.057(9) 0.069(10) -0.007(8) 0.018(7) -0.008(6)
C65 0.059(6) 0.059(5) 0.067(6) 0.000(5) -0.001(5) 0.018(5)
C66 0.063(11) 0.075(10) 0.098(10) 0.009(7) 0.008(9) -0.012(8)
C67 0.102(10) 0.085(10) 0.051(8) 0.005(7) 0.028(6) -0.001(7)
C68 0.058(9) 0.069(9) 0.018(5) 0.021(6) 0.010(6) 0.012(8)
C1 0.0343(7) 0.0516(7) 0.0503(8) 0.000 0.0006(5) 0.000
C2 0.0378(7) 0.0398(6) 0.0487(7) 0.000 -0.0013(5) 0.000
C3 0.0484(8) 0.0590(9) 0.0512(8) 0.000 -0.0051(6) 0.000
C4 0.0495(9) 0.0733(10) 0.0655(10) 0.000 -0.0187(7) 0.000
C5 0.0338(7) 0.0911(13) 0.0797(12) 0.000 -0.0073(7) 0.000
C6 0.0362(8) 0.0898(12) 0.0611(10) 0.000 0.0030(6) 0.000
C7 0.0373(7) 0.0786(10) 0.0468(8) 0.000 0.0019(6) 0.000
C8 0.0631(8) 0.1200(12) 0.0591(7) -0.0168(7) 0.0026(6) 0.0320(8)

loop_
_atom_type_symbol
_atom_type_description
_atom_type_scat_dispersion_real
_atom_type_scat_dispersion_imag
_atom_type_scat_source
C C 0.0033 0.0016 'International Tables Vol C Tables 4.2.6.8 and 6.1.1.4'
H H 0.0000 0.0000 'International Tables Vol C Tables 4.2.6.8 and 6.1.1.4'
O O 0.0106 0.0060 'International Tables Vol C Tables 4.2.6.8 and 6.1.1.4'

loop_
_geom_angle_atom_site_label_1
_geom_angle_atom_site_label_2
_geom_angle_atom_site_label_3
_geom_angle
_geom_angle_site_symmetry_1
_geom_angle_site_symmetry_3
O6 C9 O6 47(3) 7_565 .
O6 C9 O5 9(2) 7_565 .
O6 C9 O5 39.1(11) . .
O6 C9 O5 39.1(11) 7_565 7_565
O6 C9 O5 9(2) . 7_565
O5 C9 O5 30.8(13) . 7_565
O6 C9 C55 112.9(16) 7_565 .
O6 C9 C55 68.7(18) . .
O5 C9 C55 104.2(7) . .
O5 C9 C55 75.5(8) 7_565 .
O6 C9 C55 68.7(18) 7_565 7_565
O6 C9 C55 112.9(16) . 7_565
O5 C9 C55 75.5(8) . 7_565
O5 C9 C55 104.2(7) 7_565 7_565
C55 C9 C55 138.7(7) . 7_565
O6 C9 C61 106.0(17) 7_565 7_565
O6 C9 C61 60.5(19) . 7_565
O5 C9 C61 97.3(10) . 7_565
O5 C9 C61 67.7(11) 7_565 7_565
C55 C9 C61 9.0(10) . 7_565
C55 C9 C61 143.2(6) 7_565 7_565
O6 C9 C61 60.5(19) 7_565 .
O6 C9 C61 106.0(17) . .
O5 C9 C61 67.7(11) . .
O5 C9 C61 97.3(10) 7_565 .
C55 C9 C61 143.2(6) . .
C55 C9 C61 9.0(10) 7_565 .
C61 C9 C61 145.8(17) 7_565 .
O6 C9 C1 108.0(15) 7_565 .
O6 C9 C1 108.0(15) . .
O5 C9 C1 111.5(6) . .
O5 C9 C1 111.5(6) 7_565 .
C55 C9 C1 109.1(4) . .
C55 C9 C1 109.1(4) 7_565 .
C61 C9 C1 107.1(8) 7_565 .
C61 C9 C1 107.1(8) . .
O6 C9 C65 130.3(16) 7_565 .
O6 C9 C65 93(2) . .
O5 C9 C65 122.6(10) . .
O5 C9 C65 98.5(10) 7_565 .
C55 C9 C65 26.9(8) . .
C55 C9 C65 119.3(10) 7_565 .
C61 C9 C65 35.9(11) 7_565 .
C61 C9 C65 126.9(13) . .
C1 C9 C65 113.2(8) . .
O6 C9 C65 93.1(19) 7_565 7_565
O6 C9 C65 130.3(16) . 7_565
O5 C9 C65 98.5(10) . 7_565
O5 C9 C65 122.6(10) 7_565 7_565
C55 C9 C65 119.3(10) . 7_565
C55 C9 C65 26.9(8) 7_565 7_565
C61 C9 C65 126.9(13) 7_565 7_565
C61 C9 C65 35.9(11) . 7_565
C1 C9 C65 113.2(8) . 7_565
C65 C9 C65 95.1(17) . 7_565
O6 C9 C51 135.6(14) 7_565 7_565
O6 C9 C51 101.3(18) . 7_565
O5 C9 C51 128.6(6) . 7_565
O5 C9 C51 106.4(7) 7_565 7_565
C55 C9 C51 35.4(4) . 7_565
C55 C9 C51 113.1(5) 7_565 7_565
C61 C9 C51 44.4(8) 7_565 7_565
C61 C9 C51 121.3(9) . 7_565
C1 C9 C51 112.2(3) . 7_565
C65 C9 C51 8.6(10) . 7_565
C65 C9 C51 87.9(7) 7_565 7_565
C50 O5 C9 119.9(10) . .
C54 C51 C52 111.7(10) . .
C54 C51 C53 101.4(8) . .
C52 C51 C53 105.4(9) . .
C54 C51 C9 109.3(8) . .
C52 C51 C9 111.8(8) . .
C53 C51 C9 116.8(7) . .
C9 C55 C56 105.9(6) . .
C9 C55 C57 114.5(9) . .
C56 C55 C57 106.4(9) . .
C9 C55 C58 115.5(9) . .
C56 C55 C58 106.1(8) . .
C57 C55 C58 107.7(9) . .
C60 O6 C9 133(3) . .
C62 C61 C63 104.0(17) . .
C62 C61 C9 116.4(17) . .
C63 C61 C9 115(2) . .
C62 C61 C64 105.2(15) . .
C63 C61 C64 102.5(17) . .
C9 C61 C64 112.8(17) . .
C67 C65 C68 101.6(15) . .
C67 C65 C66 103.6(14) . .
C68 C65 C66 105.2(16) . .
C67 C65 C9 112.8(16) . .
C68 C65 C9 116.1(17) . .
C66 C65 C9 116(2) . .
C6 C1 C2 115.76(13) . .
C6 C1 C9 115.87(12) . .
C2 C1 C9 128.37(12) . .
C3 C2 C1 117.98(12) . .
C3 C2 C7 113.18(13) . .
C1 C2 C7 128.84(13) . .
C4 C3 C2 123.82(15) . .
C5 C4 C3 118.52(15) . .
C4 C5 C6 119.13(14) . .
C5 C6 C1 124.79(15) . .
C2 C7 C8 111.63(9) . .
C2 C7 C8 111.63(9) . 7_565
C8 C7 C8 108.87(15) . 7_565

loop_
_geom_bond_atom_site_label_1
_geom_bond_atom_site_label_2
_geom_bond_distance
_geom_bond_site_symmetry_2
C9 O6 1.468(15) 7_565
C9 O6 1.468(15) .
C9 O5 1.471(6) .
C9 O5 1.471(6) 7_565
C9 C55 1.520(5) .
C9 C55 1.520(5) 7_565
C9 C61 1.567(8) 7_565
C9 C61 1.567(8) .
C9 C1 1.5658(19) .
C9 C65 1.618(8) .
C9 C65 1.618(8) 7_565
C9 C51 1.691(4) 7_565
O5 C50 1.430(9) .
C51 C54 1.541(10) .
C51 C52 1.545(12) .
C51 C53 1.549(7) .
C55 C56 1.530(8) .
C55 C57 1.547(10) .
C55 C58 1.542(11) .
O6 C60 1.436(18) .
C61 C62 1.525(14) .
C61 C63 1.554(15) .
C61 C64 1.563(15) .
C65 C67 1.555(15) .
C65 C68 1.555(15) .
C65 C66 1.559(15) .
C1 C6 1.4045(19) .
C1 C2 1.4187(19) .
C2 C3 1.4051(19) .
C2 C7 1.527(2) .
C3 C4 1.373(2) .
C4 C5 1.365(3) .
C5 C6 1.371(2) .
C7 C8 1.5373(16) .
C7 C8 1.5373(16) 7_565
